data_4037749
loop_
_publ_author_name
'Zhou, Yi-Guo'
'Wong, Henry N. C.'
'Peng, Xiao-Shui'

_publ_section_title
;
 Total Syntheses of (-)-Deoxoapodine, (-)-Kopsifoline D, and (-)-Beninine.
;
_journal_name_full 'The Journal of organic chemistry'
_journal_paper_doi 10.1021/acs.joc.9b02918
_journal_year 2019
_chemical_formula_sum 'C21 H24 N2 O3'
_chemical_formula_weight 352.42
_space_group_crystal_system triclinic
_space_group_IT_number 2
_space_group_name_Hall '-P 1'
_space_group_name_H-M_alt 'P -1'
_atom_sites_solution_hydrogens geom
_audit_creation_method SHELXL-2014/6
_cell_angle_alpha 96.3456(14)
_cell_angle_beta 99.4230(13)
_cell_angle_gamma 112.2777(12)
_cell_formula_units_Z 2
_cell_length_a 8.2482(4)
_cell_length_b 10.0471(5)
_cell_length_c 12.1109(5)
_cell_measurement_reflns_used 269
_cell_measurement_temperature 297(2)
_cell_measurement_theta_max 15
_cell_measurement_theta_min 15
_cell_volume 899.67(7)
_computing_cell_refinement 'BRUKER D8VENTURE DIFFRACTOMETER'
_computing_data_collection 'BRUKER D8VENTURE DIFFRACTOMETER'
_computing_data_reduction 'BRUKER D8VENTURE DIFFRACTOMETER'
_computing_molecular_graphics 'BRUKER SHELXTL'
_computing_publication_material 'BRUKER SHELXTL'
_computing_structure_refinement 'SHELXL-2014/6 (Sheldrick, 2014)'
_diffrn_ambient_temperature 297(2)
_diffrn_measured_fraction_theta_full 0.997
_diffrn_measured_fraction_theta_max 0.997
_diffrn_measurement_device_type 'BRUKER D8VENTURE DIFFRACTOMETER'
_diffrn_measurement_method 'PHI & OMEGA SCAN'
_diffrn_radiation_type MoK\a
_diffrn_radiation_wavelength 0.71073
_diffrn_reflns_av_R_equivalents 0.0307
_diffrn_reflns_av_unetI/netI 0.0151
_diffrn_reflns_Laue_measured_fraction_full 0.997
_diffrn_reflns_Laue_measured_fraction_max 0.997
_diffrn_reflns_limit_h_max 9
_diffrn_reflns_limit_h_min -9
_diffrn_reflns_limit_k_max 12
_diffrn_reflns_limit_k_min -12
_diffrn_reflns_limit_l_max 14
_diffrn_reflns_limit_l_min -14
_diffrn_reflns_number 32898
_diffrn_reflns_point_group_measured_fraction_full 0.997
_diffrn_reflns_point_group_measured_fraction_max 0.997
_diffrn_reflns_theta_full 25.242
_diffrn_reflns_theta_max 25.242
_diffrn_reflns_theta_min 2.231
_exptl_absorpt_coefficient_mu 0.087
_exptl_absorpt_correction_T_max 0.7456
_exptl_absorpt_correction_T_min 0.6434
_exptl_absorpt_correction_type multi-scan
_exptl_crystal_colour colourless
_exptl_crystal_density_diffrn 1.301
_exptl_crystal_description block
_exptl_crystal_F_000 376
_exptl_crystal_size_max 0.500
_exptl_crystal_size_mid 0.400
_exptl_crystal_size_min 0.300
_refine_diff_density_max 0.246
_refine_diff_density_min -0.246
_refine_diff_density_rms 0.033
_refine_ls_extinction_coef 0.104(8)
_refine_ls_extinction_expression Fc^*^=kFc[1+0.001xFc^2^\l^3^/sin(2\q)]^-1/4^
_refine_ls_extinction_method SHELXL
_refine_ls_goodness_of_fit_ref 1.034
_refine_ls_hydrogen_treatment constr
_refine_ls_matrix_type full
_refine_ls_number_parameters 236
_refine_ls_number_reflns 3246
_refine_ls_number_restraints 0
_refine_ls_restrained_S_all 1.034
_refine_ls_R_factor_all 0.0477
_refine_ls_R_factor_gt 0.0391
_refine_ls_shift/su_max 0.003
_refine_ls_shift/su_mean 0.000
_refine_ls_structure_factor_coef Fsqd
_refine_ls_weighting_details 'w=1/[\s^2^(Fo^2^)+(0.0521P)^2^+0.2885P] where P=(Fo^2^+2Fc^2^)/3'
_refine_ls_weighting_scheme calc
_refine_ls_wR_factor_gt 0.0992
_refine_ls_wR_factor_ref 0.1062
_reflns_Friedel_coverage 0.000
_reflns_number_gt 2756
_reflns_number_total 3246
_reflns_threshold_expression 'I > 2\s(I)'
_cod_data_source_file jo9b02918_si_002.cif
_cod_data_source_block zhoue181
_cod_database_code 4037749
_shelx_space_group_comment
;
The symmetry employed for this shelxl refinement is uniquely defined
by the following loop, which should always be used as a source of
symmetry information in preference to the above space-group names.
They are only intended as comments.
;
_shelx_estimated_absorpt_t_min 0.958
_shelx_estimated_absorpt_t_max 0.974
_shelxl_version_number 2014/6

loop_
_space_group_symop_operation_xyz
'x, y, z'
'-x, -y, -z'

loop_
_atom_site_label
_atom_site_type_symbol
_atom_site_fract_x
_atom_site_fract_y
_atom_site_fract_z
_atom_site_U_iso_or_equiv
_atom_site_adp_type
_atom_site_occupancy
_atom_site_site_symmetry_order
_atom_site_calc_flag
_atom_site_refinement_flags_posn
_atom_site_refinement_flags_adp
N1 N 0.32990(16) 0.69858(13) 0.69309(11) 0.0368(3) Uani 1 1 d . .
H1A H 0.3775 0.6505 0.6563 0.044 Uiso 1 1 calc R U
N2 N 0.04309(17) 0.74023(13) 0.98370(10) 0.0369(3) Uani 1 1 d . .
O1 O 0.21753(16) 0.40433(12) 0.61386(10) 0.0521(3) Uani 1 1 d . .
O2 O -0.03927(16) 0.25454(11) 0.65194(10) 0.0502(3) Uani 1 1 d . .
O3 O -0.38385(18) 0.69680(17) 0.55083(10) 0.0666(4) Uani 1 1 d . .
H3A H -0.3465 0.6672 0.4988 0.100 Uiso 1 1 calc R U
C1 C 0.37184(18) 0.84833(15) 0.69967(12) 0.0324(3) Uani 1 1 d . .
C2 C 0.4774(2) 0.94475(17) 0.64130(13) 0.0397(4) Uani 1 1 d . .
H2A H 0.5381 0.9151 0.5922 0.048 Uiso 1 1 calc R U
C3 C 0.4895(2) 1.08721(17) 0.65861(13) 0.0433(4) Uani 1 1 d . .
H3B H 0.5593 1.1542 0.6202 0.052 Uiso 1 1 calc R U
C4 C 0.4003(2) 1.13152(17) 0.73147(14) 0.0442(4) Uani 1 1 d . .
H4A H 0.4081 1.2270 0.7403 0.053 Uiso 1 1 calc R U
C5 C 0.2985(2) 1.03419(16) 0.79212(13) 0.0391(4) Uani 1 1 d . .
H5A H 0.2404 1.0647 0.8427 0.047 Uiso 1 1 calc R U
C6 C 0.28509(18) 0.89244(15) 0.77620(12) 0.0316(3) Uani 1 1 d . .
C7 C 0.19917(18) 0.76526(14) 0.83348(11) 0.0297(3) Uani 1 1 d . .
C8 C 0.3227(2) 0.78936(17) 0.95378(12) 0.0389(4) Uani 1 1 d . .
H8A H 0.3307 0.6989 0.9687 0.047 Uiso 1 1 calc R U
H8B H 0.4427 0.8630 0.9600 0.047 Uiso 1 1 calc R U
C9 C 0.2268(2) 0.84069(18) 1.03386(13) 0.0423(4) Uani 1 1 d . .
H9A H 0.2649 0.8302 1.1113 0.051 Uiso 1 1 calc R U
H9B H 0.2442 0.9416 1.0330 0.051 Uiso 1 1 calc R U
C10 C -0.0978(2) 0.75803(19) 1.03072(14) 0.0471(4) Uani 1 1 d . .
H10A H -0.0944 0.8551 1.0274 0.057 Uiso 1 1 calc R U
H10B H -0.0821 0.7470 1.1098 0.057 Uiso 1 1 calc R U
C11 C -0.2737(2) 0.64466(19) 0.96331(16) 0.0515(5) Uani 1 1 d . .
H11A H -0.3754 0.6267 0.9931 0.062 Uiso 1 1 calc R U
C12 C -0.2901(2) 0.56876(18) 0.86281(16) 0.0470(4) Uani 1 1 d . .
H12A H -0.4017 0.4943 0.8284 0.056 Uiso 1 1 calc R U
C13 C -0.13992(19) 0.59420(16) 0.79933(13) 0.0347(3) Uani 1 1 d . .
C14 C -0.2139(2) 0.59635(17) 0.67442(13) 0.0418(4) Uani 1 1 d . .
H14A H -0.1254 0.5953 0.6309 0.050 Uiso 1 1 calc R U
H14B H -0.3211 0.5071 0.6440 0.050 Uiso 1 1 calc R U
C15 C -0.2601(2) 0.72532(19) 0.65577(14) 0.0467(4) Uani 1 1 d . .
H15A H -0.3110 0.7497 0.7178 0.056 Uiso 1 1 calc R U
H15B H -0.1508 0.8094 0.6572 0.056 Uiso 1 1 calc R U
C16 C 0.01457(18) 0.73945(15) 0.86117(11) 0.0301(3) Uani 1 1 d . .
H16A H -0.0176 0.8209 0.8452 0.036 Uiso 1 1 calc R U
C17 C -0.0702(2) 0.47115(16) 0.80319(13) 0.0371(4) Uani 1 1 d . .
H17A H -0.0311 0.4658 0.8819 0.045 Uiso 1 1 calc R U
H17B H -0.1673 0.3778 0.7663 0.045 Uiso 1 1 calc R U
C18 C 0.08473(19) 0.49889(15) 0.74419(12) 0.0333(3) Uani 1 1 d . .
C19 C 0.20197(18) 0.63964(15) 0.75379(12) 0.0315(3) Uani 1 1 d . .
C20 C 0.0974(2) 0.38592(16) 0.66502(13) 0.0362(3) Uani 1 1 d . .
C21 C -0.0401(3) 0.13790(19) 0.57103(17) 0.0593(5) Uani 1 1 d . .
H21A H -0.1428 0.0496 0.5685 0.089 Uiso 1 1 calc R U
H21B H -0.0457 0.1636 0.4969 0.089 Uiso 1 1 calc R U
H21C H 0.0677 0.1227 0.5937 0.089 Uiso 1 1 calc R U

loop_
_atom_site_aniso_label
_atom_site_aniso_U_11
_atom_site_aniso_U_22
_atom_site_aniso_U_33
_atom_site_aniso_U_23
_atom_site_aniso_U_13
_atom_site_aniso_U_12
N1 0.0374(7) 0.0341(7) 0.0442(7) 0.0049(5) 0.0200(6) 0.0164(5)
N2 0.0448(7) 0.0406(7) 0.0305(6) 0.0068(5) 0.0155(5) 0.0199(6)
O1 0.0583(7) 0.0419(6) 0.0610(8) 0.0001(5) 0.0297(6) 0.0214(6)
O2 0.0545(7) 0.0304(6) 0.0616(8) -0.0039(5) 0.0205(6) 0.0131(5)
O3 0.0748(9) 0.1046(11) 0.0399(7) 0.0000(7) 0.0014(6) 0.0659(9)
C1 0.0300(7) 0.0336(8) 0.0320(7) 0.0039(6) 0.0071(6) 0.0115(6)
C2 0.0373(8) 0.0441(9) 0.0364(8) 0.0073(7) 0.0144(6) 0.0126(7)
C3 0.0429(8) 0.0401(9) 0.0398(9) 0.0135(7) 0.0108(7) 0.0067(7)
C4 0.0484(9) 0.0299(8) 0.0506(9) 0.0094(7) 0.0103(7) 0.0116(7)
C5 0.0417(8) 0.0339(8) 0.0424(8) 0.0040(6) 0.0138(7) 0.0151(7)
C6 0.0299(7) 0.0309(7) 0.0324(7) 0.0044(6) 0.0078(6) 0.0107(6)
C7 0.0312(7) 0.0280(7) 0.0308(7) 0.0043(6) 0.0096(6) 0.0121(6)
C8 0.0374(8) 0.0404(8) 0.0373(8) 0.0064(7) 0.0049(6) 0.0156(7)
C9 0.0511(9) 0.0428(9) 0.0303(8) 0.0034(6) 0.0061(7) 0.0183(7)
C10 0.0631(11) 0.0493(10) 0.0431(9) 0.0126(7) 0.0295(8) 0.0299(8)
C11 0.0519(10) 0.0506(10) 0.0663(12) 0.0192(9) 0.0382(9) 0.0241(8)
C12 0.0381(8) 0.0390(9) 0.0646(11) 0.0112(8) 0.0237(8) 0.0112(7)
C13 0.0336(7) 0.0318(7) 0.0395(8) 0.0062(6) 0.0138(6) 0.0121(6)
C14 0.0354(8) 0.0427(9) 0.0429(9) -0.0001(7) 0.0042(7) 0.0152(7)
C15 0.0470(9) 0.0574(10) 0.0414(9) 0.0055(8) 0.0062(7) 0.0298(8)
C16 0.0351(7) 0.0291(7) 0.0311(7) 0.0072(6) 0.0126(6) 0.0158(6)
C17 0.0437(8) 0.0282(7) 0.0412(8) 0.0065(6) 0.0170(7) 0.0134(6)
C18 0.0381(8) 0.0302(7) 0.0352(8) 0.0062(6) 0.0108(6) 0.0165(6)
C19 0.0326(7) 0.0333(8) 0.0331(7) 0.0064(6) 0.0098(6) 0.0174(6)
C20 0.0425(8) 0.0316(8) 0.0377(8) 0.0061(6) 0.0099(7) 0.0180(6)
C21 0.0615(11) 0.0377(9) 0.0703(12) -0.0135(8) 0.0126(9) 0.0183(8)

loop_
_atom_type_symbol
_atom_type_description
_atom_type_scat_dispersion_real
_atom_type_scat_dispersion_imag
_atom_type_scat_source
C C 0.0033 0.0016 'International Tables Vol C Tables 4.2.6.8 and 6.1.1.4'
H H 0.0000 0.0000 'International Tables Vol C Tables 4.2.6.8 and 6.1.1.4'
N N 0.0061 0.0033 'International Tables Vol C Tables 4.2.6.8 and 6.1.1.4'
O O 0.0106 0.0060 'International Tables Vol C Tables 4.2.6.8 and 6.1.1.4'

loop_
_geom_angle_atom_site_label_1
_geom_angle_atom_site_label_2
_geom_angle_atom_site_label_3
_geom_angle
C19 N1 C1 110.19(11)
C10 N2 C9 118.64(13)
C10 N2 C16 112.14(12)
C9 N2 C16 106.89(11)
C20 O2 C21 116.44(13)
C2 C1 C6 121.77(13)
C2 C1 N1 128.97(13)
C6 C1 N1 109.25(12)
C1 C2 C3 117.60(14)
C4 C3 C2 121.36(14)
C3 C4 C5 120.38(15)
C6 C5 C4 119.10(14)
C5 C6 C1 119.75(13)
C5 C6 C7 132.35(13)
C1 C6 C7 107.77(12)
C19 C7 C6 101.22(11)
C19 C7 C16 114.83(11)
C6 C7 C16 118.51(11)
C19 C7 C8 110.15(11)
C6 C7 C8 109.12(11)
C16 C7 C8 103.00(11)
C9 C8 C7 102.71(11)
N2 C9 C8 100.22(12)
N2 C10 C11 108.57(13)
C12 C11 C10 122.30(14)
C11 C12 C13 124.78(15)
C12 C13 C16 106.93(12)
C12 C13 C14 108.34(13)
C16 C13 C14 112.89(12)
C12 C13 C17 110.94(12)
C16 C13 C17 108.21(12)
C14 C13 C17 109.52(12)
C15 C14 C13 115.55(13)
O3 C15 C14 112.55(14)
N2 C16 C13 108.47(11)
N2 C16 C7 104.47(11)
C13 C16 C7 115.40(11)
C18 C17 C13 111.31(11)
C19 C18 C20 118.62(13)
C19 C18 C17 117.75(12)
C20 C18 C17 122.94(13)
C18 C19 N1 129.91(13)
C18 C19 C7 122.63(12)
N1 C19 C7 107.29(12)
O1 C20 O2 121.81(13)
O1 C20 C18 125.04(14)
O2 C20 C18 113.15(13)

loop_
_geom_bond_atom_site_label_1
_geom_bond_atom_site_label_2
_geom_bond_distance
N1 C19 1.3715(17)
N1 C1 1.3999(18)
N2 C10 1.4352(19)
N2 C9 1.445(2)
N2 C16 1.4625(17)
O1 C20 1.2196(18)
O2 C20 1.3437(19)
O2 C21 1.439(2)
O3 C15 1.419(2)
C1 C2 1.382(2)
C1 C6 1.3908(19)
C2 C3 1.386(2)
C3 C4 1.375(2)
C4 C5 1.393(2)
C5 C6 1.375(2)
C6 C7 1.5121(19)
C7 C19 1.5115(18)
C7 C16 1.5445(18)
C7 C8 1.5712(19)
C8 C9 1.511(2)
C10 C11 1.490(3)
C11 C12 1.321(2)
C12 C13 1.518(2)
C13 C16 1.533(2)
C13 C14 1.541(2)
C13 C17 1.550(2)
C14 C15 1.512(2)
C17 C18 1.5149(19)
C18 C19 1.356(2)
C18 C20 1.449(2)
